data_4343627
loop_
_publ_author_name
'Read, Cory Michael'
'Morrison, Gregory'
'Yeon, Jeongho'
'Smith, Mark D.'
'Zur Loye, Hans-Conrad'

_publ_section_title
;
 A2MnU3O11 (A = K, Rb) and Li3.2Mn1.8U6O22: Three New Alkali-Metal
 Manganese Uranium(VI) Oxides Related to Natrotantite.
;
_journal_issue 14
_journal_name_full 'Inorganic chemistry'
_journal_page_first 6993
_journal_page_last 6999
_journal_paper_doi 10.1021/acs.inorgchem.5b01004
_journal_volume 54
_journal_year 2015
_chemical_formula_sum 'Li3.18 Mn1.82 O22 U6'
_chemical_formula_weight 1902.08
_chemical_name_systematic
; 
 ? 
;
_space_group_crystal_system monoclinic
_space_group_IT_number 9
_space_group_name_Hall 'C -2yc'
_space_group_name_H-M_alt 'C 1 c 1'
_symmetry_space_group_name_Hall 'C -2yc'
_symmetry_space_group_name_H-M 'C 1 c 1'
_audit_creation_method SHELXL-2013
_cell_angle_alpha 90
_cell_angle_beta 91.442(2)
_cell_angle_gamma 90
_cell_formula_units_Z 4
_cell_length_a 11.8958(8)
_cell_length_b 10.9639(7)
_cell_length_c 13.3269(8)
_cell_measurement_reflns_used 2391
_cell_measurement_temperature 296(2)
_cell_measurement_theta_max 32.568
_cell_measurement_theta_min 3.058
_cell_volume 1737.60(19)
_computing_cell_refinement 'SAINT-Plus Version 6.45 (Bruker, 2001)'
_computing_data_collection 'SMART Version 5.625 (Bruker, 2001)'
_computing_data_reduction 'SAINT-Plus Version 6.45 (Bruker, 2001)'
_computing_molecular_graphics various
_computing_publication_material various
_computing_structure_refinement 'SHELXL-2013 (Sheldrick, 2013)'
_computing_structure_solution 'SHELXS97 (Sheldrick, 1997)'
_diffrn_ambient_temperature 296(2)
_diffrn_measured_fraction_theta_full 1.000
_diffrn_measured_fraction_theta_max 0.999
_diffrn_measurement_device_type 'Bruker SMART APEX CCD diffractometer'
_diffrn_measurement_method 'omega and phi scans'
_diffrn_radiation_type MoK\a
_diffrn_radiation_wavelength 0.71073
_diffrn_reflns_av_R_equivalents 0.0662
_diffrn_reflns_av_unetI/netI 0.0711
_diffrn_reflns_laue_measured_fraction_full 1.000
_diffrn_reflns_laue_measured_fraction_max 0.999
_diffrn_reflns_limit_h_max 17
_diffrn_reflns_limit_h_min -18
_diffrn_reflns_limit_k_max 16
_diffrn_reflns_limit_k_min -16
_diffrn_reflns_limit_l_max 20
_diffrn_reflns_limit_l_min -20
_diffrn_reflns_number 21113
_diffrn_reflns_point_group_measured_fraction_full 1.000
_diffrn_reflns_point_group_measured_fraction_max 0.999
_diffrn_reflns_theta_full 25.242
_diffrn_reflns_theta_max 32.576
_diffrn_reflns_theta_min 2.527
_diffrn_source 'sealed tube'
_exptl_absorpt_coefficient_mu 57.092
_exptl_absorpt_correction_T_max 1.0000
_exptl_absorpt_correction_T_min 0.2895
_exptl_absorpt_correction_type multi-scan
_exptl_absorpt_process_details 'SADABS Version 2.05 (Bruker, 2001)'
_exptl_crystal_colour red-brown
_exptl_crystal_density_diffrn 7.271
_exptl_crystal_description plate
_exptl_crystal_F_000 3132
_exptl_crystal_size_max 0.080
_exptl_crystal_size_mid 0.050
_exptl_crystal_size_min 0.030
_refine_diff_density_max 5.163
_refine_diff_density_min -3.940
_refine_diff_density_rms 0.641
_refine_ls_abs_structure_details
; 
 Refined as an inversion twin. 
;
_refine_ls_abs_structure_Flack 0.63(3)
_refine_ls_extinction_method none
_refine_ls_goodness_of_fit_ref 1.058
_refine_ls_hydrogen_treatment undef
_refine_ls_matrix_type full
_refine_ls_number_parameters 188
_refine_ls_number_reflns 6212
_refine_ls_number_restraints 2
_refine_ls_restrained_S_all 1.058
_refine_ls_R_factor_all 0.0573
_refine_ls_R_factor_gt 0.0473
_refine_ls_shift/su_max 0.000
_refine_ls_shift/su_mean 0.000
_refine_ls_structure_factor_coef Fsqd
_refine_ls_weighting_details 'w=1/[\s^2^(Fo^2^)+(0.0256P)^2^+56.0109P] where P=(Fo^2^+2Fc^2^)/3'
_refine_ls_weighting_scheme calc
_refine_ls_wR_factor_gt 0.0900
_refine_ls_wR_factor_ref 0.0936
_reflns_Friedel_coverage 0.997
_reflns_friedel_fraction_full 1.000
_reflns_friedel_fraction_max 0.999
_reflns_number_gt 5447
_reflns_number_total 6212
_reflns_threshold_expression 'I > 2\s(I)'
_cod_data_source_file ic5b01004_si_003.cif
_cod_data_source_block c1121b2s
_cod_depositor_comments 'Adding full bibliography for 4343627--4343629.cif.'
_cod_database_code 4343627
_shelx_space_group_comment
; 
The symmetry employed for this shelxl refinement is uniquely defined 
by the following loop, which should always be used as a source of 
symmetry information in preference to the above space-group names. 
They are only intended as comments. 
;
_shelx_estimated_absorpt_t_min 0.092
_shelx_estimated_absorpt_t_max 0.279
_shelxl_version_number 2013-4

loop_
_space_group_symop_operation_xyz
'x, y, z'
'x, -y, z+1/2'
'x+1/2, y+1/2, z'
'x+1/2, -y+1/2, z+1/2'

loop_
_atom_site_label
_atom_site_type_symbol
_atom_site_fract_x
_atom_site_fract_y
_atom_site_fract_z
_atom_site_U_iso_or_equiv
_atom_site_adp_type
_atom_site_occupancy
_atom_site_site_symmetry_order
_atom_site_calc_flag
_atom_site_refinement_flags_occupancy
U1 U 0.21134(8) 0.50520(10) 0.34235(9) 0.00885(19) Uani 1 1 d .
U2 U 0.52769(7) 0.45821(9) 0.32121(8) 0.0093(2) Uani 1 1 d .
U3 U 0.86973(10) 0.50018(12) 0.32969(10) 0.0102(2) Uani 1 1 d .
U4 U 0.03082(6) 0.52899(9) 0.06626(7) 0.0086(2) Uani 1 1 d .
U5 U 0.36768(10) 0.52536(9) 0.08351(11) 0.01053(18) Uani 1 1 d .
U6 U 0.70857(8) 0.55342(7) 0.09180(8) 0.0090(2) Uani 1 1 d .
Mn1 Mn 0.0451(6) 0.2472(5) 0.2193(6) 0.017(2) Uani 0.61(2) 1 d P
Li1 Li 0.0451(6) 0.2472(5) 0.2193(6) 0.017(2) Uani 0.39(2) 1 d P
Mn2 Mn 0.364(3) 0.265(3) 0.209(4) 0.031(10) Uani 0.077(18) 1 d P
Li2 Li 0.364(3) 0.265(3) 0.209(4) 0.031(10) Uani 0.923(18) 1 d P
Mn3 Mn 0.6925(5) 0.2581(4) 0.1983(5) 0.0246(17) Uani 0.92(2) 1 d P
Li3 Li 0.6925(5) 0.2581(4) 0.1983(5) 0.0246(17) Uani 0.08(2) 1 d P
Mn4 Mn 0.9079(11) 0.2387(13) 0.4334(12) 0.017(4) Uani 0.215(18) 1 d P
Li4 Li 0.9079(11) 0.2387(13) 0.4334(12) 0.017(4) Uani 0.785(18) 1 d P
Li5 Li 0.172(4) 0.214(4) 0.435(4) 0.017(9) Uiso 1 1 d .
O1 O 0.1648(14) 0.3414(16) 0.3239(14) 0.014(3) Uiso 1 1 d .
O2 O 0.2553(14) 0.6685(17) 0.3569(15) 0.017(4) Uiso 1 1 d .
O3 O 0.3513(16) 0.4623(17) 0.2360(17) 0.016(4) Uiso 1 1 d .
O4 O 0.3812(17) 0.4387(18) 0.4226(18) 0.019(4) Uiso 1 1 d .
O5 O 0.2029(14) 0.5060(17) 0.5131(15) 0.013(3) Uiso 1 1 d .
O6 O 0.0330(16) 0.5461(16) 0.4016(16) 0.011(3) Uiso 1 1 d .
O7 O 0.1349(14) 0.5654(16) 0.2019(16) 0.017(4) Uiso 1 1 d .
O8 O 0.5234(14) 0.3000(16) 0.2727(15) 0.013(3) Uiso 1 1 d .
O9 O 0.5387(16) 0.6230(15) 0.3621(15) 0.012(3) Uiso 1 1 d .
O10 O 0.5345(15) 0.5599(16) 0.1616(16) 0.012(4) Uiso 1 1 d .
O11 O 0.7056(18) 0.4521(17) 0.2591(18) 0.017(4) Uiso 1 1 d .
O12 O 0.6114(19) 0.3935(15) 0.458(2) 0.021(4) Uiso 1 1 d .
O13 O 0.9230(17) 0.3427(18) 0.2954(18) 0.018(4) Uiso 1 1 d .
O14 O 0.8130(16) 0.6540(17) 0.3648(16) 0.016(4) Uiso 1 1 d .
O15 O 0.8866(16) 0.5638(15) 0.1754(17) 0.012(4) Uiso 1 1 d .
O16 O 0.8521(17) 0.4310(16) 0.4825(18) 0.013(4) Uiso 1 1 d .
O17 O 0.0141(15) 0.3607(18) 0.0947(16) 0.019(4) Uiso 1 1 d .
O18 O 0.0561(13) 0.6872(15) 0.0253(14) 0.012(3) Uiso 1 1 d .
O19 O 0.4011(14) 0.3585(17) 0.0610(15) 0.017(4) Uiso 1 1 d .
O20 O 0.3306(14) 0.6859(16) 0.1138(15) 0.015(4) Uiso 1 1 d .
O21 O 0.6982(19) 0.3921(18) 0.0591(17) 0.020(4) Uiso 1 1 d .
O22 O 0.7098(14) 0.7179(16) 0.1300(15) 0.014(4) Uiso 1 1 d .

loop_
_atom_site_aniso_label
_atom_site_aniso_U_11
_atom_site_aniso_U_22
_atom_site_aniso_U_33
_atom_site_aniso_U_23
_atom_site_aniso_U_13
_atom_site_aniso_U_12
U1 0.0091(4) 0.0101(5) 0.0073(5) 0.0001(4) -0.0002(3) -0.0002(3)
U2 0.0089(4) 0.0103(3) 0.0086(6) -0.0004(3) 0.0004(3) 0.0000(3)
U3 0.0083(3) 0.0115(5) 0.0106(5) 0.0004(3) -0.0009(3) 0.0009(3)
U4 0.0079(4) 0.0095(4) 0.0084(6) 0.0001(4) -0.0003(4) -0.0003(3)
U5 0.0109(3) 0.0116(4) 0.0090(5) 0.0001(4) -0.0017(3) 0.0016(4)
U6 0.0092(4) 0.0099(4) 0.0077(5) 0.0003(4) -0.0010(3) -0.0001(3)
Mn1 0.020(4) 0.014(3) 0.016(4) 0.004(3) 0.003(3) 0.002(2)
Li1 0.020(4) 0.014(3) 0.016(4) 0.004(3) 0.003(3) 0.002(2)
Mn2 0.035(16) 0.017(13) 0.04(2) -0.003(13) -0.010(12) -0.007(11)
Li2 0.035(16) 0.017(13) 0.04(2) -0.003(13) -0.010(12) -0.007(11)
Mn3 0.031(3) 0.016(2) 0.027(4) 0.000(2) 0.010(2) 0.0037(18)
Li3 0.031(3) 0.016(2) 0.027(4) 0.000(2) 0.010(2) 0.0037(18)
Mn4 0.019(7) 0.015(7) 0.016(9) -0.003(5) -0.005(5) -0.003(5)
Li4 0.019(7) 0.015(7) 0.016(9) -0.003(5) -0.005(5) -0.003(5)

loop_
_atom_type_symbol
_atom_type_description
_atom_type_scat_dispersion_real
_atom_type_scat_dispersion_imag
_atom_type_scat_source
Li Li -0.0003 0.0001 'International Tables Vol C Tables 4.2.6.8 and 6.1.1.4'
Mn Mn 0.3368 0.7283 'International Tables Vol C Tables 4.2.6.8 and 6.1.1.4'
O O 0.0106 0.0060 'International Tables Vol C Tables 4.2.6.8 and 6.1.1.4'
U U -9.6767 9.6646 'International Tables Vol C Tables 4.2.6.8 and 6.1.1.4'

loop_
_geom_angle_atom_site_label_1
_geom_angle_atom_site_label_2
_geom_angle_atom_site_label_3
_geom_angle
_geom_angle_site_symmetry_1
_geom_angle_site_symmetry_3
O2 U1 O1 178.3(9) . .
O2 U1 O7 84.7(7) . .
O1 U1 O7 93.6(7) . .
O2 U1 O3 93.2(7) . .
O1 U1 O3 86.5(7) . .
O7 U1 O3 79.7(7) . .
O2 U1 O5 85.0(8) . .
O1 U1 O5 96.5(7) . .
O7 U1 O5 146.5(6) . .
O3 U1 O5 132.6(7) . .
O2 U1 O6 92.0(7) . .
O1 U1 O6 87.7(7) . .
O7 U1 O6 82.4(7) . .
O3 U1 O6 160.8(8) . .
O5 U1 O6 66.2(6) . .
O2 U1 O4 90.8(7) . .
O1 U1 O4 90.6(7) . .
O7 U1 O4 144.8(7) . .
O3 U1 O4 65.6(8) . .
O5 U1 O4 67.1(7) . .
O6 U1 O4 132.7(8) . .
O2 U1 Li3 44.6(6) . 3_455
O1 U1 Li3 133.6(6) . 3_455
O7 U1 Li3 40.3(5) . 3_455
O3 U1 Li3 81.6(5) . 3_455
O5 U1 Li3 124.1(5) . 3_455
O6 U1 Li3 89.3(5) . 3_455
O4 U1 Li3 123.4(5) . 3_455
O2 U1 Mn3 44.6(6) . 3_455
O1 U1 Mn3 133.6(6) . 3_455
O7 U1 Mn3 40.3(5) . 3_455
O3 U1 Mn3 81.6(5) . 3_455
O5 U1 Mn3 124.1(5) . 3_455
O6 U1 Mn3 89.3(5) . 3_455
O4 U1 Mn3 123.4(5) . 3_455
Li3 U1 Mn3 0.0(3) 3_455 3_455
O2 U1 Li5 152.1(10) . .
O1 U1 Li5 29.5(10) . .
O7 U1 Li5 122.3(9) . .
O3 U1 Li5 98.1(9) . .
O5 U1 Li5 68.7(10) . .
O6 U1 Li5 85.6(9) . .
O4 U1 Li5 71.1(9) . .
Li3 U1 Li5 162.5(8) 3_455 .
Mn3 U1 Li5 162.5(8) 3_455 .
O2 U1 Li4 28.5(6) . 3_455
O1 U1 Li4 152.9(6) . 3_455
O7 U1 Li4 109.0(5) . 3_455
O3 U1 Li4 83.0(6) . 3_455
O5 U1 Li4 73.1(5) . 3_455
O6 U1 Li4 109.5(5) . 3_455
O4 U1 Li4 62.4(5) . 3_455
Li3 U1 Li4 69.3(3) 3_455 3_455
Mn3 U1 Li4 69.3(3) 3_455 3_455
Li5 U1 Li4 128.2(8) . 3_455
O2 U1 Mn4 28.5(6) . 3_455
O1 U1 Mn4 152.9(6) . 3_455
O7 U1 Mn4 109.0(5) . 3_455
O3 U1 Mn4 83.0(6) . 3_455
O5 U1 Mn4 73.1(5) . 3_455
O6 U1 Mn4 109.5(5) . 3_455
O4 U1 Mn4 62.4(5) . 3_455
Li3 U1 Mn4 69.3(3) 3_455 3_455
Mn3 U1 Mn4 69.3(3) 3_455 3_455
Li5 U1 Mn4 128.2(8) . 3_455
Li4 U1 Mn4 0.0(3) 3_455 3_455
O8 U2 O9 175.6(8) . .
O8 U2 O12 89.7(8) . .
O9 U2 O12 92.5(8) . .
O8 U2 O4 96.1(7) . .
O9 U2 O4 88.1(8) . .
O12 U2 O4 79.1(8) . .
O8 U2 O11 82.2(7) . .
O9 U2 O11 94.2(7) . .
O12 U2 O11 83.5(9) . .
O4 U2 O11 162.4(8) . .
O8 U2 O3 80.4(7) . .
O9 U2 O3 100.1(7) . .
O12 U2 O3 142.4(8) . .
O4 U2 O3 66.2(8) . .
O11 U2 O3 130.1(8) . .
O8 U2 O10 97.3(7) . .
O9 U2 O10 78.9(8) . .
O12 U2 O10 150.2(7) . .
O4 U2 O10 128.4(7) . .
O11 U2 O10 69.0(7) . .
O3 U2 O10 67.4(6) . .
O8 U2 Mn2 37.8(9) . .
O9 U2 Mn2 143.2(9) . .
O12 U2 Mn2 115.6(9) . .
O4 U2 Mn2 75.4(10) . .
O11 U2 Mn2 111.4(10) . .
O3 U2 Mn2 43.2(8) . .
O10 U2 Mn2 85.9(9) . .
O8 U2 Mn3 40.2(5) . .
O9 U2 Mn3 136.1(6) . .
O12 U2 Mn3 86.3(6) . .
O4 U2 Mn3 134.2(5) . .
O11 U2 Mn3 42.0(5) . .
O3 U2 Mn3 107.3(5) . .
O10 U2 Mn3 80.8(4) . .
Mn2 U2 Mn3 72.5(7) . .
O8 U2 Li1 136.3(6) . 3
O9 U2 Li1 39.9(6) . 3
O12 U2 Li1 126.7(5) . 3
O4 U2 Li1 112.3(5) . 3
O11 U2 Li1 79.6(5) . 3
O3 U2 Li1 81.7(5) . 3
O10 U2 Li1 39.1(5) . 3
Mn2 U2 Li1 117.6(8) . 3
Mn3 U2 Li1 111.24(17) . 3
O14 U3 O13 178.3(10) . .
O14 U3 O15 89.4(8) . .
O13 U3 O15 91.4(8) . .
O14 U3 O16 92.0(8) . .
O13 U3 O16 87.1(8) . .
O15 U3 O16 178.3(8) . .
O14 U3 O6 90.3(8) . 1_655
O13 U3 O6 90.9(8) . 1_655
O15 U3 O6 103.6(7) . 1_655
O16 U3 O6 77.2(8) . 1_655
O14 U3 O11 90.1(8) . .
O13 U3 O11 88.7(8) . .
O15 U3 O11 77.1(8) . .
O16 U3 O11 102.1(8) . .
O6 U3 O11 179.2(9) 1_655 .
O14 U3 Mn4 137.9(7) . .
O13 U3 Mn4 41.2(7) . .
O15 U3 Mn4 132.5(5) . .
O16 U3 Mn4 46.0(6) . .
O6 U3 Mn4 84.4(5) 1_655 .
O11 U3 Mn4 94.8(6) . .
O14 U3 Li2 48.2(10) . 3
O13 U3 Li2 133.0(10) . 3
O15 U3 Li2 42.8(9) . 3
O16 U3 Li2 138.9(9) . 3
O6 U3 Li2 91.0(9) 1_655 3
O11 U3 Li2 89.8(9) . 3
Mn4 U3 Li2 172.2(7) . 3
O14 U3 Mn2 48.2(10) . 3
O13 U3 Mn2 133.0(10) . 3
O15 U3 Mn2 42.8(9) . 3
O16 U3 Mn2 138.9(9) . 3
O6 U3 Mn2 91.0(9) 1_655 3
O11 U3 Mn2 89.8(9) . 3
Mn4 U3 Mn2 172.2(7) . 3
Li2 U3 Mn2 0(2) 3 3
O14 U3 Li5 23.6(10) . 3
O13 U3 Li5 154.7(10) . 3
O15 U3 Li5 103.6(9) . 3
O16 U3 Li5 77.6(9) . 3
O6 U3 Li5 104.8(9) 1_655 3
O11 U3 Li5 75.2(9) . 3
Mn4 U3 Li5 119.7(8) . 3
Li2 U3 Li5 67.5(11) 3 3
Mn2 U3 Li5 67.5(11) 3 3
O14 U3 U4 92.7(6) . 2_665
O13 U3 U4 87.5(7) . 2_665
O15 U3 U4 141.2(5) . 2_665
O16 U3 U4 39.5(6) . 2_665
O6 U3 U4 37.7(5) 1_655 2_665
O11 U3 U4 141.6(6) . 2_665
Mn4 U3 U4 59.1(3) . 2_665
Li2 U3 U4 119.8(8) 3 2_665
Mn2 U3 U4 119.8(8) 3 2_665
Li5 U3 U4 93.0(8) 3 2_665
O18 U4 O17 173.2(8) . .
O18 U4 O7 88.9(7) . .
O17 U4 O7 94.1(8) . .
O18 U4 O5 84.8(7) . 2_564
O17 U4 O5 89.9(7) . 2_564
O7 U4 O5 77.8(7) . 2_564
O18 U4 O15 99.2(7) . 1_455
O17 U4 O15 87.2(7) . 1_455
O7 U4 O15 82.2(7) . 1_455
O5 U4 O15 159.6(7) 2_564 1_455
O18 U4 O6 92.7(7) . 2_564
O17 U4 O6 81.3(8) . 2_564
O7 U4 O6 144.4(7) . 2_564
O5 U4 O6 66.9(6) 2_564 2_564
O15 U4 O6 132.4(7) 1_455 2_564
O18 U4 O16 80.8(7) . 2_464
O17 U4 O16 100.0(7) . 2_464
O7 U4 O16 144.7(7) . 2_464
O5 U4 O16 133.8(8) 2_564 2_464
O15 U4 O16 66.5(7) 1_455 2_464
O6 U4 O16 70.2(7) 2_564 2_464
O18 U4 Li4 38.3(6) . 2_464
O17 U4 Li4 141.7(6) . 2_464
O7 U4 Li4 121.0(5) . 2_464
O5 U4 Li4 110.5(5) 2_564 2_464
O15 U4 Li4 83.5(5) 1_455 2_464
O6 U4 Li4 77.9(5) 2_564 2_464
O16 U4 Li4 42.6(5) 2_464 2_464
O18 U4 Mn4 38.3(6) . 2_464
O17 U4 Mn4 141.7(6) . 2_464
O7 U4 Mn4 121.0(5) . 2_464
O5 U4 Mn4 110.5(5) 2_564 2_464
O15 U4 Mn4 83.5(5) 1_455 2_464
O6 U4 Mn4 77.9(5) 2_564 2_464
O16 U4 Mn4 42.6(5) 2_464 2_464
Li4 U4 Mn4 0.0(5) 2_464 2_464
O18 U4 Li3 53.1(5) . 3_455
O17 U4 Li3 129.8(6) . 3_455
O7 U4 Li3 35.8(5) . 3_455
O5 U4 Li3 77.9(5) 2_564 3_455
O15 U4 Li3 88.5(5) 1_455 3_455
O6 U4 Li3 133.2(5) 2_564 3_455
O16 U4 Li3 123.6(4) 2_464 3_455
Li4 U4 Li3 87.1(3) 2_464 3_455
Mn4 U4 Li3 87.1(3) 2_464 3_455
O18 U4 Mn3 53.1(5) . 3_455
O17 U4 Mn3 129.8(6) . 3_455
O7 U4 Mn3 35.8(5) . 3_455
O5 U4 Mn3 77.9(5) 2_564 3_455
O15 U4 Mn3 88.5(5) 1_455 3_455
O6 U4 Mn3 133.2(5) 2_564 3_455
O16 U4 Mn3 123.6(4) 2_464 3_455
Li4 U4 Mn3 87.1(3) 2_464 3_455
Mn4 U4 Mn3 87.1(3) 2_464 3_455
Li3 U4 Mn3 0.0 3_455 3_455
O18 U4 U3 85.0(5) . 2_464
O17 U4 U3 91.8(6) . 2_464
O7 U4 U3 173.7(5) . 2_464
O5 U4 U3 100.2(5) 2_564 2_464
O15 U4 U3 100.1(5) 1_455 2_464
O6 U4 U3 35.1(5) 2_564 2_464
O16 U4 U3 35.2(5) 2_464 2_464
Li4 U4 U3 53.8(3) 2_464 2_464
Mn4 U4 U3 53.8(3) 2_464 2_464
Li3 U4 U3 138.08(10) 3_455 2_464
Mn3 U4 U3 138.08(10) 3_455 2_464
O20 U5 O19 176.1(8) . .
O20 U5 O3 94.1(8) . .
O19 U5 O3 82.2(8) . .
O20 U5 O5 91.6(7) . 2_564
O19 U5 O5 88.2(7) . 2_564
O3 U5 O5 104.7(7) . 2_564
O20 U5 O4 93.8(8) . 2_564
O19 U5 O4 89.9(8) . 2_564
O3 U5 O4 171.6(7) . 2_564
O5 U5 O4 72.2(7) 2_564 2_564
O20 U5 O10 87.2(7) . .
O19 U5 O10 92.9(7) . .
O3 U5 O10 73.6(7) . .
O5 U5 O10 177.8(8) 2_564 .
O4 U5 O10 109.7(8) 2_564 .
O20 U5 Mn2 134.5(10) . .
O19 U5 Mn2 41.7(10) . .
O3 U5 Mn2 41.1(9) . .
O5 U5 Mn2 93.4(9) 2_564 .
O4 U5 Mn2 130.7(9) 2_564 .
O10 U5 Mn2 86.2(9) . .
O20 U5 Li4 158.0(7) . 4_454
O19 U5 Li4 25.2(7) . 4_454
O3 U5 Li4 106.6(6) . 4_454
O5 U5 Li4 76.2(5) 2_564 4_454
O4 U5 Li4 65.3(6) 2_564 4_454
O10 U5 Li4 105.5(5) . 4_454
Mn2 U5 Li4 65.5(8) . 4_454
O20 U5 Mn4 158.0(7) . 4_454
O19 U5 Mn4 25.2(7) . 4_454
O3 U5 Mn4 106.6(6) . 4_454
O5 U5 Mn4 76.2(5) 2_564 4_454
O4 U5 Mn4 65.3(6) 2_564 4_454
O10 U5 Mn4 105.5(5) . 4_454
Mn2 U5 Mn4 65.5(8) . 4_454
Li4 U5 Mn4 0.0(6) 4_454 4_454
O20 U5 Li3 26.9(6) . 3_455
O19 U5 Li3 149.7(6) . 3_455
O3 U5 Li3 76.3(5) . 3_455
O5 U5 Li3 77.0(5) 2_564 3_455
O4 U5 Li3 109.9(5) 2_564 3_455
O10 U5 Li3 101.2(5) . 3_455
Mn2 U5 Li3 112.1(8) . 3_455
Li4 U5 Li3 152.8(2) 4_454 3_455
Mn4 U5 Li3 152.8(2) 4_454 3_455
O20 U5 Mn3 26.9(6) . 3_455
O19 U5 Mn3 149.7(6) . 3_455
O3 U5 Mn3 76.3(5) . 3_455
O5 U5 Mn3 77.0(5) 2_564 3_455
O4 U5 Mn3 109.9(5) 2_564 3_455
O10 U5 Mn3 101.2(5) . 3_455
Mn2 U5 Mn3 112.1(8) . 3_455
Li4 U5 Mn3 152.8(2) 4_454 3_455
Mn4 U5 Mn3 152.8(2) 4_454 3_455
Li3 U5 Mn3 0.00(15) 3_455 3_455
O21 U6 O22 176.0(9) . .
O21 U6 O12 91.8(9) . 2_564
O22 U6 O12 88.0(8) . 2_564
O21 U6 O16 88.1(8) . 2_564
O22 U6 O16 95.8(7) . 2_564
O12 U6 O16 81.2(9) 2_564 2_564
O21 U6 O10 94.1(8) . .
O22 U6 O10 82.0(7) . .
O12 U6 O10 81.8(8) 2_564 .
O16 U6 O10 163.0(8) 2_564 .
O21 U6 O15 102.3(8) . .
O22 U6 O15 79.9(7) . .
O12 U6 O15 145.1(8) 2_564 .
O16 U6 O15 67.8(7) 2_564 .
O10 U6 O15 127.8(7) . .
O21 U6 O11 77.3(9) . .
O22 U6 O11 100.7(8) . .
O12 U6 O11 146.3(8) 2_564 .
O16 U6 O11 129.3(7) 2_564 .
O10 U6 O11 67.5(6) . .
O15 U6 O11 68.5(7) . .
O21 U6 Li2 145.0(10) . 3
O22 U6 Li2 37.2(8) . 3
O12 U6 Li2 118.4(9) 2_564 3
O16 U6 Li2 80.3(10) 2_564 3
O10 U6 Li2 106.6(9) . 3
O15 U6 Li2 42.8(8) . 3
O11 U6 Li2 84.8(9) . 3
O21 U6 Mn2 145.0(10) . 3
O22 U6 Mn2 37.2(8) . 3
O12 U6 Mn2 118.4(9) 2_564 3
O16 U6 Mn2 80.3(10) 2_564 3
O10 U6 Mn2 106.6(9) . 3
O15 U6 Mn2 42.8(8) . 3
O11 U6 Mn2 84.8(9) . 3
Li2 U6 Mn2 0.0(17) 3 3
O21 U6 Li1 134.1(7) . 3
O22 U6 Li1 42.0(6) . 3
O12 U6 Li1 86.7(6) 2_564 3
O16 U6 Li1 136.6(5) 2_564 3
O10 U6 Li1 40.3(5) . 3
O15 U6 Li1 104.6(5) . 3
O11 U6 Li1 79.0(5) . 3
Li2 U6 Li1 69.3(7) 3 3
Mn2 U6 Li1 69.3(7) 3 3
O21 U6 Mn1 134.1(7) . 3
O22 U6 Mn1 42.0(6) . 3
O12 U6 Mn1 86.7(6) 2_564 3
O16 U6 Mn1 136.6(5) 2_564 3
O10 U6 Mn1 40.3(5) . 3
O15 U6 Mn1 104.6(5) . 3
O11 U6 Mn1 79.0(5) . 3
Li2 U6 Mn1 69.3(7) 3 3
Mn2 U6 Mn1 69.3(7) 3 3
Li1 U6 Mn1 0.0(2) 3 3
O21 U6 Mn3 37.4(7) . .
O22 U6 Mn3 140.5(6) . .
O12 U6 Mn3 122.6(5) 2_564 .
O16 U6 Mn3 111.9(5) 2_564 .
O10 U6 Mn3 78.9(5) . .
O15 U6 Mn3 85.0(4) . .
O11 U6 Mn3 39.8(5) . .
Li2 U6 Mn3 118.8(7) 3 .
Mn2 U6 Mn3 118.8(7) 3 .
Li1 U6 Mn3 109.69(16) 3 .
Mn1 U6 Mn3 109.69(16) 3 .
O13 Mn1 O17 88.6(9) 1_455 .
O13 Mn1 O10 127.5(8) 1_455 3_445
O17 Mn1 O10 105.7(8) . 3_445
O13 Mn1 O1 84.5(8) 1_455 .
O17 Mn1 O1 108.5(7) . .
O10 Mn1 O1 133.2(7) 3_445 .
O13 Mn1 O22 157.3(8) 1_455 3_445
O17 Mn1 O22 79.2(7) . 3_445
O10 Mn1 O22 74.6(7) 3_445 3_445
O1 Mn1 O22 81.5(7) . 3_445
O13 Mn1 O9 81.9(8) 1_455 3_445
O17 Mn1 O9 167.9(8) . 3_445
O10 Mn1 O9 74.8(7) 3_445 3_445
O1 Mn1 O9 78.1(7) . 3_445
O22 Mn1 O9 112.2(7) 3_445 3_445
O13 Mn1 Li5 86.5(10) 1_455 .
O17 Mn1 Li5 147.0(10) . .
O10 Mn1 Li5 103.2(10) 3_445 .
O1 Mn1 Li5 38.5(10) . .
O22 Mn1 Li5 93.4(9) 3_445 .
O9 Mn1 Li5 40.2(9) 3_445 .
O13 Mn1 Li4 39.6(7) 1_455 1_455
O17 Mn1 Li4 127.9(6) . 1_455
O10 Mn1 Li4 104.4(6) 3_445 1_455
O1 Mn1 Li4 78.2(6) . 1_455
O22 Mn1 Li4 150.3(6) 3_445 1_455
O9 Mn1 Li4 42.2(5) 3_445 1_455
Li5 Mn1 Li4 57.4(8) . 1_455
O13 Mn1 U6 169.9(6) 1_455 3_445
O17 Mn1 U6 93.9(6) . 3_445
O10 Mn1 U6 42.5(5) 3_445 3_445
O1 Mn1 U6 103.9(5) . 3_445
O22 Mn1 U6 32.4(5) 3_445 3_445
O9 Mn1 U6 94.2(5) 3_445 3_445
Li5 Mn1 U6 96.6(8) . 3_445
Li4 Mn1 U6 135.8(3) 1_455 3_445
O13 Mn1 U2 102.7(6) 1_455 3_445
O17 Mn1 U2 147.5(6) . 3_445
O10 Mn1 U2 43.6(6) 3_445 3_445
O1 Mn1 U2 102.9(5) . 3_445
O22 Mn1 U2 97.7(5) 3_445 3_445
O9 Mn1 U2 31.2(4) 3_445 3_445
Li5 Mn1 U2 65.1(8) . 3_445
Li4 Mn1 U2 66.5(3) 1_455 3_445
U6 Mn1 U2 70.18(12) 3_445 3_445
O13 Mn1 U5 100.1(6) 1_455 3_445
O17 Mn1 U5 85.2(6) . 3_445
O10 Mn1 U5 34.9(5) 3_445 3_445
O1 Mn1 U5 165.8(5) . 3_445
O22 Mn1 U5 97.9(5) 3_445 3_445
O9 Mn1 U5 89.2(5) 3_445 3_445
Li5 Mn1 U5 127.9(9) . 3_445
Li4 Mn1 U5 96.6(3) 1_455 3_445
U6 Mn1 U5 70.44(13) 3_445 3_445
U2 Mn1 U5 63.02(11) 3_445 3_445
O8 Mn2 O22 174(3) . 3_445
O8 Mn2 O3 79.5(14) . .
O22 Mn2 O3 104.5(18) 3_445 .
O8 Mn2 O15 98.7(17) . 3_445
O22 Mn2 O15 77.0(14) 3_445 3_445
O3 Mn2 O15 176(3) . 3_445
O8 Mn2 O19 94.3(17) . .
O22 Mn2 O19 82.1(18) 3_445 .
O3 Mn2 O19 73.3(13) . .
O15 Mn2 O19 104(2) 3_445 .
O8 Mn2 O14 89.5(18) . 3_445
O22 Mn2 O14 93.9(16) 3_445 3_445
O3 Mn2 O14 109(2) . 3_445
O15 Mn2 O14 74.0(13) 3_445 3_445
O19 Mn2 O14 176(2) . 3_445
O8 Mn2 U2 32.9(7) . .
O22 Mn2 U2 151.6(16) 3_445 .
O3 Mn2 U2 47.2(9) . .
O15 Mn2 U2 131.4(17) 3_445 .
O19 Mn2 U2 88.7(12) . .
O14 Mn2 U2 95.3(15) 3_445 .
O8 Mn2 U3 87.7(14) . 3_445
O22 Mn2 U3 92.0(12) 3_445 3_445
O3 Mn2 U3 142(2) . 3_445
O15 Mn2 U3 41.0(9) 3_445 3_445
O19 Mn2 U3 144.4(17) . 3_445
O14 Mn2 U3 34.2(6) 3_445 3_445
U2 Mn2 U3 110.4(14) . 3_445
O8 Mn2 U5 91.3(12) . .
O22 Mn2 U5 88.7(14) 3_445 .
O3 Mn2 U5 40.1(9) . .
O15 Mn2 U5 137(2) 3_445 .
O19 Mn2 U5 33.6(7) . .
O14 Mn2 U5 147.9(16) 3_445 .
U2 Mn2 U5 69.6(7) . .
U3 Mn2 U5 177.7(15) 3_445 .
O8 Mn2 U6 143.8(16) . 3_445
O22 Mn2 U6 31.6(7) 3_445 3_445
O3 Mn2 U6 136.0(18) . 3_445
O15 Mn2 U6 45.3(9) 3_445 3_445
O19 Mn2 U6 91.3(15) . 3_445
O14 Mn2 U6 84.7(10) 3_445 3_445
U2 Mn2 U6 176.6(14) . 3_445
U3 Mn2 U6 67.9(6) 3_445 3_445
U5 Mn2 U6 112.1(14) . 3_445
O20 Mn3 O7 84.4(7) 3_545 3_545
O20 Mn3 O11 118.7(8) 3_545 .
O7 Mn3 O11 153.9(8) 3_545 .
O20 Mn3 O8 167.4(7) 3_545 .
O7 Mn3 O8 84.7(7) 3_545 .
O11 Mn3 O8 73.4(7) . .
O20 Mn3 O21 77.4(7) 3_545 .
O7 Mn3 O21 128.4(8) 3_545 .
O11 Mn3 O21 72.3(8) . .
O8 Mn3 O21 104.8(7) . .
O20 Mn3 O2 94.8(7) 3_545 3_545
O7 Mn3 O2 71.7(7) 3_545 3_545
O11 Mn3 O2 93.0(8) . 3_545
O8 Mn3 O2 87.7(6) . 3_545
O21 Mn3 O2 156.5(7) . 3_545
O20 Mn3 U1 87.5(5) 3_545 3_545
O7 Mn3 U1 39.0(5) 3_545 3_545
O11 Mn3 U1 124.2(7) . 3_545
O8 Mn3 U1 88.0(5) . 3_545
O21 Mn3 U1 162.1(5) . 3_545
O2 Mn3 U1 32.8(4) 3_545 3_545
O20 Mn3 U2 160.6(5) 3_545 .
O7 Mn3 U2 115.0(5) 3_545 .
O11 Mn3 U2 42.3(6) . .
O8 Mn3 U2 31.1(4) . .
O21 Mn3 U2 90.3(5) . .
O2 Mn3 U2 90.6(5) 3_545 .
U1 Mn3 U2 106.71(16) 3_545 .
O20 Mn3 U6 94.4(5) 3_545 .
O7 Mn3 U6 153.8(6) 3_545 .
O11 Mn3 U6 44.4(6) . .
O8 Mn3 U6 92.7(5) . .
O21 Mn3 U6 27.9(5) . .
O2 Mn3 U6 134.4(5) 3_545 .
U1 Mn3 U6 167.1(2) 3_545 .
U2 Mn3 U6 68.88(9) . .
O20 Mn3 U4 83.9(5) 3_545 3_545
O7 Mn3 U4 35.4(5) 3_545 3_545
O11 Mn3 U4 148.9(6) . 3_545
O8 Mn3 U4 83.6(5) . 3_545
O21 Mn3 U4 94.3(6) . 3_545
O2 Mn3 U4 107.0(5) 3_545 3_545
U1 Mn3 U4 74.44(10) 3_545 3_545
U2 Mn3 U4 112.30(16) . 3_545
U6 Mn3 U4 118.41(19) . 3_545
O20 Mn3 U5 22.9(5) 3_545 3_545
O7 Mn3 U5 61.6(5) 3_545 3_545
O11 Mn3 U5 140.0(6) . 3_545
O8 Mn3 U5 146.1(5) . 3_545
O21 Mn3 U5 94.4(5) . 3_545
O2 Mn3 U5 85.2(5) 3_545 3_545
U1 Mn3 U5 68.55(9) 3_545 3_545
U2 Mn3 U5 175.26(19) . 3_545
U6 Mn3 U5 115.69(16) . 3_545
U4 Mn3 U5 67.11(10) 3_545 3_545
O19 Mn4 O13 177.5(11) 4 .
O19 Mn4 O2 99.0(9) 4 3_545
O13 Mn4 O2 82.9(9) . 3_545
O19 Mn4 O9 95.9(9) 4 3_545
O13 Mn4 O9 82.2(9) . 3_545
O2 Mn4 O9 100.3(9) 3_545 3_545
O19 Mn4 O18 77.3(8) 4 2_665
O13 Mn4 O18 100.8(9) . 2_665
O2 Mn4 O18 174.8(11) 3_545 2_665
O9 Mn4 O18 83.8(8) 3_545 2_665
O19 Mn4 O16 103.1(10) 4 .
O13 Mn4 O16 77.9(9) . .
O2 Mn4 O16 102.2(9) 3_545 .
O9 Mn4 O16 147.7(10) 3_545 .
O18 Mn4 O16 75.3(8) 2_665 .
O19 Mn4 Li5 90.5(11) 4 1_655
O13 Mn4 Li5 87.0(12) . 1_655
O2 Mn4 Li5 141.7(12) 3_545 1_655
O9 Mn4 Li5 41.5(10) 3_545 1_655
O18 Mn4 Li5 42.8(10) 2_665 1_655
O16 Mn4 Li5 111.7(11) . 1_655
O19 Mn4 U3 146.0(9) 4 .
O13 Mn4 U3 35.0(6) . .
O2 Mn4 U3 90.4(7) 3_545 .
O9 Mn4 U3 114.5(7) 3_545 .
O18 Mn4 U3 90.7(6) 2_665 .
O16 Mn4 U3 43.0(6) . .
Li5 Mn4 U3 102.1(10) 1_655 .
O19 Mn4 Li1 140.5(8) 4 1_655
O13 Mn4 Li1 37.5(6) . 1_655
O2 Mn4 Li1 91.7(7) 3_545 1_655
O9 Mn4 Li1 44.7(6) 3_545 1_655
O18 Mn4 Li1 93.5(6) 2_665 1_655
O16 Mn4 Li1 111.6(8) . 1_655
Li5 Mn4 Li1 59.9(10) 1_655 1_655
U3 Mn4 Li1 70.9(3) . 1_655
O19 Mn4 U4 89.0(7) 4 2_665
O13 Mn4 U4 90.2(7) . 2_665
O2 Mn4 U4 147.2(7) 3_545 2_665
O9 Mn4 U4 110.5(7) 3_545 2_665
O18 Mn4 U4 30.2(5) 2_665 2_665
O16 Mn4 U4 45.1(6) . 2_665
Li5 Mn4 U4 69.2(9) 1_655 2_665
U3 Mn4 U4 67.1(3) . 2_665
Li1 Mn4 U4 102.2(4) 1_655 2_665
O19 Mn4 U5 23.7(6) 4 4
O13 Mn4 U5 156.5(8) . 4
O2 Mn4 U5 81.7(6) 3_545 4
O9 Mn4 U5 83.2(6) 3_545 4
O18 Mn4 U5 95.8(6) 2_665 4
O16 Mn4 U5 122.7(8) . 4
Li5 Mn4 U5 94.2(10) 1_655 4
U3 Mn4 U5 161.7(5) . 4
Li1 Mn4 U5 125.5(4) 1_655 4
U4 Mn4 U5 112.2(4) 2_665 4
O19 Mn4 U1 82.6(7) 4 3_545
O13 Mn4 U1 98.8(7) . 3_545
O2 Mn4 U1 24.0(5) 3_545 3_545
O9 Mn4 U1 84.7(6) 3_545 3_545
O18 Mn4 U1 155.7(7) 2_665 3_545
O16 Mn4 U1 123.2(7) . 3_545
Li5 Mn4 U1 124.9(10) 1_655 3_545
U3 Mn4 U1 113.6(4) . 3_545
Li1 Mn4 U1 93.4(4) 1_655 3_545
U4 Mn4 U1 163.4(5) 2_665 3_545
U5 Mn4 U1 61.5(2) 4 3_545
O21 Li5 O1 170(3) 4_455 .
O21 Li5 O14 95(2) 4_455 3_445
O1 Li5 O14 85(2) . 3_445
O21 Li5 O9 102(2) 4_455 3_445
O1 Li5 O9 88(2) . 3_445
O14 Li5 O9 105(2) 3_445 3_445
O21 Li5 O18 86(2) 4_455 2_565
O1 Li5 O18 93(2) . 2_565
O14 Li5 O18 164(3) 3_445 2_565
O9 Li5 O18 90.6(18) 3_445 2_565
O21 Li5 Li4 100.8(18) 4_455 1_455
O1 Li5 Li4 84.9(16) . 1_455
O14 Li5 Li4 148(2) 3_445 1_455
O9 Li5 Li4 45.1(10) 3_445 1_455
O18 Li5 Li4 46.0(10) 2_565 1_455
O21 Li5 Mn4 100.8(18) 4_455 1_455
O1 Li5 Mn4 84.9(16) . 1_455
O14 Li5 Mn4 148(2) 3_445 1_455
O9 Li5 Mn4 45.1(10) 3_445 1_455
O18 Li5 Mn4 46.0(10) 2_565 1_455
Li4 Li5 Mn4 0.0(7) 1_455 1_455
O21 Li5 Mn1 147(2) 4_455 .
O1 Li5 Mn1 42.7(11) . .
O14 Li5 Mn1 89.8(18) 3_445 .
O9 Li5 Mn1 46.2(11) 3_445 .
O18 Li5 Mn1 98.5(16) 2_565 .
Li4 Li5 Mn1 62.6(9) 1_455 .
Mn4 Li5 Mn1 62.6(9) 1_455 .
O21 Li5 U1 143(2) 4_455 .
O1 Li5 U1 27.2(9) . .
O14 Li5 U1 90.8(16) 3_445 .
O9 Li5 U1 112.3(19) 3_445 .
O18 Li5 U1 80.1(14) 2_565 .
Li4 Li5 U1 93.5(12) 1_455 .
Mn4 Li5 U1 93.5(12) 1_455 .
Mn1 Li5 U1 69.0(10) . .
O21 Li5 Li3 40.3(12) 4_455 4_455
O1 Li5 Li3 132(2) . 4_455
O14 Li5 Li3 116.6(19) 3_445 4_455
O9 Li5 Li3 122.5(19) 3_445 4_455
O18 Li5 Li3 55.2(12) 2_565 4_455
Li4 Li5 Li3 92.5(12) 1_455 4_455
Mn4 Li5 Li3 92.5(12) 1_455 4_455
Mn1 Li5 Li3 153.4(15) . 4_455
U1 Li5 Li3 105.7(13) . 4_455
O21 Li5 U2 87.6(16) 4_455 3_445
O1 Li5 U2 102.4(18) . 3_445
O14 Li5 U2 86.7(16) 3_445 3_445
O9 Li5 U2 23.9(8) 3_445 3_445
O18 Li5 U2 108.8(16) 2_565 3_445
Li4 Li5 U2 66.4(9) 1_455 3_445
Mn4 Li5 U2 66.4(9) 1_455 3_445
Mn1 Li5 U2 60.4(8) . 3_445
U1 Li5 U2 129.3(15) . 3_445
Li3 Li5 U2 120.5(13) 4_455 3_445
U1 O1 Li5 123.3(17) . .
U1 O1 Mn1 134.7(9) . .
Li5 O1 Mn1 98.8(15) . .
U1 O2 Li4 127.4(10) . 3_455
U1 O2 Mn4 127.4(10) . 3_455
U1 O2 Mn3 102.5(8) . 3_455
Li4 O2 Mn3 119.6(9) 3_455 3_455
Mn4 O2 Mn3 119.6(9) 3_455 3_455
U1 O2 Li3 102.5(8) . 3_455
Li4 O2 Li3 119.6(9) 3_455 3_455
Mn4 O2 Li3 119.6(9) 3_455 3_455
U5 O3 Mn2 98.8(16) . .
U5 O3 U1 127.4(9) . .
Mn2 O3 U1 111.2(14) . .
U5 O3 U2 111.0(8) . .
Mn2 O3 U2 89.7(13) . .
U1 O3 U2 111.2(9) . .
U5 O4 U2 130.5(10) 2_565 .
U5 O4 U1 107.6(8) 2_565 .
U2 O4 U1 111.4(10) . .
U5 O5 U4 131.5(9) 2_565 2_565
U5 O5 U1 111.6(7) 2_565 .
U4 O5 U1 112.5(8) 2_565 .
U3 O6 U1 127.6(9) 1_455 .
U3 O6 U4 107.3(8) 1_455 2_565
U1 O6 U4 106.4(7) . 2_565
U1 O7 U4 150.5(9) . .
U1 O7 Li3 100.7(8) . 3_455
U4 O7 Li3 108.8(8) . 3_455
U1 O7 Mn3 100.7(8) . 3_455
U4 O7 Mn3 108.8(8) . 3_455
U2 O8 Mn2 109.4(12) . .
U2 O8 Mn3 108.6(8) . .
Mn2 O8 Mn3 125.4(16) . .
U2 O9 Li5 129.5(16) . 3
U2 O9 Li4 128.3(10) . 3_455
Li5 O9 Li4 93.4(15) 3 3_455
U2 O9 Mn4 128.3(10) . 3_455
Li5 O9 Mn4 93.4(15) 3 3_455
U2 O9 Mn1 108.9(9) . 3
Li5 O9 Mn1 93.5(15) 3 3
Li4 O9 Mn1 93.0(8) 3_455 3
Mn4 O9 Mn1 93.0(8) 3_455 3
U2 O9 Li1 108.9(9) . 3
Li5 O9 Li1 93.5(15) 3 3
Li4 O9 Li1 93.0(8) 3_455 3
Mn4 O9 Li1 93.0(8) 3_455 3
Li1 O10 U5 111.2(8) 3 .
Mn1 O10 U5 111.2(8) 3 .
Li1 O10 U6 97.3(7) 3 .
Mn1 O10 U6 97.3(7) 3 .
U5 O10 U6 127.0(10) . .
Li1 O10 U2 97.3(8) 3 .
Mn1 O10 U2 97.3(8) 3 .
U5 O10 U2 106.4(7) . .
U6 O10 U2 113.3(8) . .
U3 O11 Mn3 115.1(9) . .
U3 O11 U2 130.8(11) . .
Mn3 O11 U2 95.8(8) . .
U3 O11 U6 104.0(8) . .
Mn3 O11 U6 95.8(9) . .
U2 O11 U6 110.1(9) . .
U2 O12 U6 145.2(9) . 2_565
U3 O13 Li1 144.9(11) . 1_655
U3 O13 Mn1 144.9(11) . 1_655
U3 O13 Mn4 103.8(11) . .
Li1 O13 Mn4 102.9(10) 1_655 .
Mn1 O13 Mn4 102.9(10) 1_655 .
U3 O14 Li5 134.8(17) . 3
U3 O14 Mn2 97.6(12) . 3
Li5 O14 Mn2 116.5(18) 3 3
U3 O14 Li2 97.6(12) . 3
Li5 O14 Li2 116.5(18) 3 3
U3 O15 Li2 96.3(15) . 3
U3 O15 Mn2 96.3(15) . 3
U3 O15 U4 128.8(9) . 1_655
Li2 O15 U4 112.3(14) 3 1_655
Mn2 O15 U4 112.3(14) 3 1_655
U3 O15 U6 108.9(8) . .
Li2 O15 U6 91.9(13) 3 .
Mn2 O15 U6 91.9(13) 3 .
U4 O15 U6 111.4(9) 1_655 .
U3 O16 U6 131.3(10) . 2_565
U3 O16 Mn4 91.0(9) . .
U6 O16 Mn4 118.3(9) 2_565 .
U3 O16 U4 105.3(8) . 2_665
U6 O16 U4 110.8(10) 2_565 2_665
Mn4 O16 U4 92.3(8) . 2_665
U4 O17 Mn1 135.9(11) . .
U4 O18 Li5 138.8(15) . 2_564
U4 O18 Mn4 111.4(8) . 2_464
Li5 O18 Mn4 91.2(15) 2_564 2_464
U4 O18 Li4 111.4(8) . 2_464
Li5 O18 Li4 91.2(15) 2_564 2_464
U5 O19 Li4 131.2(11) . 4_454
U5 O19 Mn4 131.2(11) . 4_454
U5 O19 Mn2 104.6(12) . .
Li4 O19 Mn2 120.4(13) 4_454 .
Mn4 O19 Mn2 120.4(13) 4_454 .
U5 O20 Li3 130.2(9) . 3_455
U5 O20 Mn3 130.2(9) . 3_455
U6 O21 Li5 139.1(19) . 4_554
U6 O21 Mn3 114.6(11) . .
Li5 O21 Mn3 105.9(16) 4_554 .
U6 O22 Li2 111.2(12) . 3
U6 O22 Mn2 111.2(12) . 3
U6 O22 Mn1 105.6(8) . 3
Li2 O22 Mn1 115.6(16) 3 3
Mn2 O22 Mn1 115.6(16) 3 3
U6 O22 Li1 105.6(8) . 3
Li2 O22 Li1 115.6(16) 3 3
Mn2 O22 Li1 115.6(16) 3 3

loop_
_geom_bond_atom_site_label_1
_geom_bond_atom_site_label_2
_geom_bond_distance
_geom_bond_site_symmetry_2
U1 O2 1.874(18) .
U1 O1 1.893(17) .
U1 O7 2.16(2) .
U1 O3 2.26(2) .
U1 O5 2.28(2) .
U1 O6 2.326(19) .
U1 O4 2.38(2) .
U1 Li3 3.376(6) 3_455
U1 Mn3 3.376(6) 3_455
U1 Li5 3.46(5) .
U1 Li4 3.654(13) 3_455
U1 Mn4 3.654(13) 3_455
U2 O8 1.852(18) .
U2 O9 1.891(17) .
U2 O12 2.17(3) .
U2 O4 2.24(2) .
U2 O11 2.29(2) .
U2 O3 2.36(2) .
U2 O10 2.40(2) .
U2 Mn2 3.22(4) .
U2 Mn3 3.392(5) .
U2 Li1 3.456(6) 3
U3 O14 1.880(19) .
U3 O13 1.90(2) .
U3 O15 2.19(2) .
U3 O16 2.19(2) .
U3 O6 2.203(19) 1_655
U3 O11 2.21(2) .
U3 Mn4 3.210(15) .
U3 Li2 3.31(4) 3
U3 Mn2 3.31(4) 3
U3 Li5 3.63(5) 3
U3 U4 3.6620(18) 2_665
U4 O18 1.846(17) .
U4 O17 1.89(2) .
U4 O7 2.202(19) .
U4 O5 2.216(17) 2_564
U4 O15 2.31(2) 1_455
U4 O6 2.34(2) 2_564
U4 O16 2.42(2) 2_464
U4 Li4 3.410(14) 2_464
U4 Mn4 3.410(14) 2_464
U4 Li3 3.597(6) 3_455
U4 Mn3 3.597(6) 3_455
U4 U3 3.6619(18) 2_464
U5 O20 1.862(18) .
U5 O19 1.898(18) .
U5 O3 2.16(2) .
U5 O5 2.179(17) 2_564
U5 O4 2.19(2) 2_564
U5 O10 2.250(19) .
U5 Mn2 3.31(4) .
U5 Li4 3.558(15) 4_454
U5 Mn4 3.558(15) 4_454
U5 Li3 3.654(5) 3_455
U5 Mn3 3.654(5) 3_455
U6 O21 1.83(2) .
U6 O22 1.874(18) .
U6 O12 2.18(3) 2_564
U6 O16 2.28(2) 2_564
U6 O10 2.292(19) .
U6 O15 2.37(2) .
U6 O11 2.49(2) .
U6 Li2 3.33(4) 3
U6 Mn2 3.33(4) 3
U6 Li1 3.369(7) 3
U6 Mn1 3.369(7) 3
U6 Mn3 3.543(5) .
Mn1 O13 2.08(2) 1_455
Mn1 O17 2.10(2) .
Mn1 O10 2.195(19) 3_445
Mn1 O1 2.222(19) .
Mn1 O22 2.340(19) 3_445
Mn1 O9 2.34(2) 3_445
Mn1 Li5 3.24(5) .
Mn1 Li4 3.325(18) 1_455
Mn1 U6 3.369(7) 3_445
Mn1 U2 3.456(6) 3_445
Mn1 U5 3.668(7) 3_445
Mn2 O8 2.09(5) .
Mn2 O22 2.16(5) 3_445
Mn2 O3 2.20(4) .
Mn2 O15 2.26(4) 3_445
Mn2 O19 2.28(5) .
Mn2 O14 2.49(5) 3_445
Mn2 U3 3.31(4) 3_445
Mn2 U6 3.33(4) 3_445
Mn3 O20 2.164(18) 3_545
Mn3 O7 2.221(18) 3_545
Mn3 O11 2.28(2) .
Mn3 O8 2.311(18) .
Mn3 O21 2.37(2) .
Mn3 O2 2.43(2) 3_545
Mn3 U1 3.376(6) 3_545
Mn3 U4 3.597(6) 3_545
Mn3 U5 3.654(5) 3_545
Mn4 O19 2.01(3) 4
Mn4 O13 2.18(3) .
Mn4 O2 2.20(2) 3_545
Mn4 O9 2.24(2) 3_545
Mn4 O18 2.27(2) 2_665
Mn4 O16 2.31(2) .
Mn4 Li5 3.16(5) 1_655
Mn4 Li1 3.325(18) 1_655
Mn4 U4 3.410(14) 2_665
Mn4 U5 3.558(15) 4
Mn4 U1 3.654(13) 3_545
Li5 O21 2.03(5) 4_455
Li5 O1 2.04(5) .
Li5 O14 2.05(5) 3_445
Li5 O9 2.10(5) 3_445
Li5 O18 2.14(5) 2_565
Li5 Li4 3.16(5) 1_455
Li5 Mn4 3.16(5) 1_455
Li5 Li3 3.52(5) 4_455
Li5 U2 3.61(5) 3_445
O2 Li4 2.20(2) 3_455
O2 Mn4 2.20(2) 3_455
O2 Mn3 2.43(2) 3_455
O2 Li3 2.43(2) 3_455
O4 U5 2.19(2) 2_565
O5 U5 2.179(17) 2_565
O5 U4 2.216(17) 2_565
O6 U3 2.203(19) 1_455
O6 U4 2.34(2) 2_565
O7 Li3 2.221(18) 3_455
O7 Mn3 2.221(18) 3_455
O9 Li5 2.10(5) 3
O9 Li4 2.24(2) 3_455
O9 Mn4 2.24(2) 3_455
O9 Mn1 2.34(2) 3
O9 Li1 2.34(2) 3
O10 Li1 2.195(19) 3
O10 Mn1 2.195(19) 3
O12 U6 2.18(3) 2_565
O13 Li1 2.08(2) 1_655
O13 Mn1 2.08(2) 1_655
O14 Li5 2.05(5) 3
O14 Mn2 2.49(5) 3
O14 Li2 2.49(5) 3
O15 Li2 2.26(4) 3
O15 Mn2 2.26(4) 3
O15 U4 2.31(2) 1_655
O16 U6 2.28(2) 2_565
O16 U4 2.42(2) 2_665
O18 Li5 2.14(5) 2_564
O18 Mn4 2.27(2) 2_464
O18 Li4 2.27(2) 2_464
O19 Li4 2.01(3) 4_454
O19 Mn4 2.01(3) 4_454
O20 Li3 2.164(18) 3_455
O20 Mn3 2.164(18) 3_455
O21 Li5 2.03(5) 4_554
O22 Li2 2.16(5) 3
O22 Mn2 2.16(5) 3
O22 Mn1 2.340(19) 3
O22 Li1 2.340(19) 3
